data_2202018
loop_
_publ_author_name
'Crundwell, Guy'
'Sayers, David'
'Herron, Steven R.'
'Kantardjieff, Katherine A.'

_publ_section_title
;
 2,3-Dithien-2-ylquinoxaline
;
_journal_issue 3
_journal_name_full 'Acta Crystallographica Section E'
_journal_page_first o314
_journal_page_last o315
_journal_paper_doi 10.1107/S1600536803002976
_journal_volume 59
_journal_year 2003
_chemical_formula_iupac 'C16 H10 N2 S2'
_chemical_formula_moiety 'C16 H10 N2 S2'
_chemical_formula_sum 'C16 H10 N2 S2'
_chemical_formula_weight 294.38
_chemical_melting_point 145
_chemical_name_common
;
 2,3-Di-(2-Thienyl)Quinoxaline
;
_chemical_name_systematic
;
2,3-Dithien-2-ylquinoxaline
;
_space_group_IT_number 14
_symmetry_cell_setting monoclinic
_symmetry_space_group_name_Hall '-P 2ybc'
_symmetry_space_group_name_H-M 'P 1 21/c 1'
_atom_sites_solution_hydrogens geom
_atom_sites_solution_primary direct
_atom_sites_solution_secondary difmap
_cell_angle_alpha 90.00
_cell_angle_beta 103.681(4)
_cell_angle_gamma 90.00
_cell_formula_units_Z 4
_cell_length_a 11.521(3)
_cell_length_b 5.2071(14)
_cell_length_c 22.745(7)
_cell_measurement_reflns_used 11758
_cell_measurement_temperature 293(2)
_cell_measurement_theta_max 28.3
_cell_measurement_theta_min 2.1
_cell_volume 1325.8(6)
_computing_cell_refinement 'SAINT (Bruker, 2001)'
_computing_data_collection 'SMART (Bruker, 2001)'
_computing_data_reduction 'SHELXTL (Bruker, 2001)'
_computing_molecular_graphics SHELXL97
_computing_publication_material SHELXL97
_computing_structure_refinement 'SHELXL97 (Sheldrick, 1997)'
_computing_structure_solution 'SHELXS97 (Sheldrick, 1990)'
_diffrn_ambient_temperature 293(2)
_diffrn_measured_fraction_theta_full 1.000
_diffrn_measured_fraction_theta_max 1.000
_diffrn_measurement_device 'Bruker SMART P3/512CCD'
_diffrn_measurement_method \w
_diffrn_radiation_monochromator graphite
_diffrn_radiation_source 'fine-focus sealed tube'
_diffrn_radiation_type MoK\a
_diffrn_radiation_wavelength 0.71073
_diffrn_reflns_av_R_equivalents 0.049
_diffrn_reflns_av_sigmaI/netI 0.039
_diffrn_reflns_limit_h_max 14
_diffrn_reflns_limit_h_min -14
_diffrn_reflns_limit_k_max 6
_diffrn_reflns_limit_k_min -6
_diffrn_reflns_limit_l_max 28
_diffrn_reflns_limit_l_min -27
_diffrn_reflns_number 10027
_diffrn_reflns_theta_full 26.01
_diffrn_reflns_theta_max 26.0
_diffrn_reflns_theta_min 1.8
_diffrn_standards_decay_% 0
_diffrn_standards_number 0
_exptl_absorpt_coefficient_mu 0.390
_exptl_absorpt_correction_T_max 1.000
_exptl_absorpt_correction_T_min 0.753
_exptl_absorpt_correction_type multi-scan
_exptl_absorpt_process_details '(SADABS; Sheldrick, 1996)'
_exptl_crystal_colour yellow
_exptl_crystal_density_diffrn 1.475
_exptl_crystal_density_method 'not measured'
_exptl_crystal_description needle
_exptl_crystal_F_000 608
_exptl_crystal_size_max 0.36
_exptl_crystal_size_mid 0.23
_exptl_crystal_size_min 0.12
_refine_diff_density_max 0.240
_refine_diff_density_min -0.290
_refine_ls_extinction_method none
_refine_ls_goodness_of_fit_ref 1.188
_refine_ls_hydrogen_treatment constr
_refine_ls_matrix_type full
_refine_ls_number_parameters 181
_refine_ls_number_reflns 2617
_refine_ls_number_restraints 0
_refine_ls_restrained_S_all 1.188
_refine_ls_R_factor_all 0.084
_refine_ls_R_factor_gt 0.061
_refine_ls_shift/su_max <0.001
_refine_ls_shift/su_mean 0.000
_refine_ls_structure_factor_coef Fsqd
_refine_ls_weighting_details 'calc w = 1/[\s^2^(Fo^2^)+(0.0403P)^2^+1.0471P] where P = (Fo^2^+2Fc^2^)/3'
_refine_ls_weighting_scheme calc
_refine_ls_wR_factor_gt 0.115
_refine_ls_wR_factor_ref 0.122
_reflns_number_gt 2103
_reflns_number_total 2617
_reflns_threshold_expression I>2\s(I)
_cod_data_source_file lh6035.cif
_cod_data_source_block I
_cod_original_sg_symbol_H-M 'P 21/c'
_cod_database_code 2202018
_cod_database_fobs_code 2202018

loop_
_symmetry_equiv_pos_as_xyz
'x, y, z'
'-x, y+1/2, -z+1/2'
'-x, -y, -z'
'x, -y-1/2, z-1/2'

loop_
_atom_site_label
_atom_site_fract_x
_atom_site_fract_y
_atom_site_fract_z
_atom_site_U_iso_or_equiv
_atom_site_adp_type
_atom_site_calc_flag
_atom_site_refinement_flags
_atom_site_occupancy
_atom_site_disorder_assembly
_atom_site_disorder_group
_atom_site_type_symbol
N1 0.3645(2) 0.3248(5) -0.06163(11) 0.0342(6) Uani d . 1 . . N
C1 0.2844(2) 0.1437(6) -0.06298(12) 0.0298(6) Uani d . 1 . . C
N2 0.2168(2) 0.1568(5) -0.17120(10) 0.0339(6) Uani d . 1 . . N
C2 0.2089(2) 0.0560(6) -0.11919(12) 0.0295(6) Uani d . 1 . . C
C3 0.2986(3) 0.3467(6) -0.16997(13) 0.0346(7) Uani d . 1 . . C
C4 0.3094(3) 0.4609(7) -0.22448(15) 0.0476(9) Uani d . 1 . . C
H4A 0.2614 0.4051 -0.2610 0.057 Uiso calc R 1 . . H
C5 0.3896(3) 0.6520(7) -0.22394(16) 0.0512(9) Uani d . 1 . . C
H5A 0.3955 0.7282 -0.2601 0.061 Uiso calc R 1 . . H
C6 0.4640(3) 0.7355(7) -0.16904(16) 0.0481(9) Uani d . 1 . . C
H6A 0.5191 0.8660 -0.1692 0.058 Uiso calc R 1 . . H
C7 0.4562(3) 0.6274(6) -0.11584(15) 0.0422(8) Uani d . 1 . . C
H7A 0.5056 0.6839 -0.0797 0.051 Uiso calc R 1 . . H
C8 0.3733(2) 0.4296(6) -0.11548(13) 0.0330(7) Uani d . 1 . . C
C9 0.2743(2) 0.0475(6) -0.00336(13) 0.0323(7) Uani d . 1 . . C
C10 0.3374(3) -0.1392(6) 0.03159(13) 0.0391(8) Uani d . 1 . . C
H10A 0.3982 -0.2326 0.0210 0.047 Uiso calc R 1 . . H
C11 0.3004(3) -0.1768(7) 0.08615(14) 0.0446(8) Uani d . 1 . . C
H11A 0.3340 -0.2986 0.1151 0.053 Uiso calc R 1 . . H
C12 0.2121(3) -0.0183(6) 0.09152(14) 0.0424(8) Uani d . 1 . . C
H12A 0.1773 -0.0171 0.1245 0.051 Uiso calc R 1 . . H
S1 0.17130(8) 0.18052(17) 0.03086(4) 0.0460(3) Uani d . 1 . . S
C13 0.1193(2) -0.1475(5) -0.12294(12) 0.0294(6) Uani d . 1 . . C
C14 0.0945(3) -0.3165(6) -0.08138(13) 0.0345(7) Uani d . 1 . . C
H14A 0.1354 -0.3183 -0.0409 0.041 Uiso calc R 1 . . H
C15 0.0012(3) -0.4866(6) -0.10608(14) 0.0357(7) Uani d . 1 . . C
H15A -0.0257 -0.6135 -0.0837 0.043 Uiso calc R 1 . . H
C16 -0.0453(3) -0.4470(6) -0.16547(14) 0.0395(7) Uani d . 1 . . C
H16A -0.1079 -0.5420 -0.1887 0.047 Uiso calc R 1 . . H
S2 0.02454(7) -0.20146(17) -0.19284(3) 0.0425(2) Uani d . 1 . . S

loop_
_atom_site_aniso_label
_atom_site_aniso_U_11
_atom_site_aniso_U_22
_atom_site_aniso_U_33
_atom_site_aniso_U_12
_atom_site_aniso_U_13
_atom_site_aniso_U_23
N1 0.0300(13) 0.0354(15) 0.0362(14) 0.0013(11) 0.0057(11) -0.0025(12)
C1 0.0264(14) 0.0308(16) 0.0320(15) 0.0040(12) 0.0062(12) -0.0007(12)
N2 0.0338(13) 0.0367(15) 0.0303(13) -0.0032(12) 0.0056(11) 0.0012(11)
C2 0.0248(14) 0.0316(16) 0.0318(16) 0.0011(12) 0.0060(12) -0.0030(13)
C3 0.0288(15) 0.0372(18) 0.0385(17) 0.0001(14) 0.0091(13) 0.0015(14)
C4 0.048(2) 0.055(2) 0.0389(18) -0.0089(18) 0.0085(15) 0.0046(17)
C5 0.055(2) 0.056(2) 0.047(2) -0.0071(19) 0.0200(17) 0.0099(17)
C6 0.0402(18) 0.044(2) 0.063(2) -0.0105(16) 0.0172(17) 0.0022(17)
C7 0.0375(17) 0.040(2) 0.0473(19) -0.0061(14) 0.0072(15) -0.0042(15)
C8 0.0269(14) 0.0323(16) 0.0396(17) 0.0013(13) 0.0078(13) 0.0010(14)
C9 0.0300(15) 0.0366(17) 0.0291(15) -0.0015(13) 0.0044(12) -0.0061(13)
C10 0.0360(17) 0.046(2) 0.0330(16) 0.0044(15) 0.0031(13) 0.0006(14)
C11 0.0505(19) 0.047(2) 0.0308(16) -0.0025(18) -0.0009(14) 0.0038(15)
C12 0.055(2) 0.042(2) 0.0324(17) -0.0073(17) 0.0142(15) -0.0029(15)
S1 0.0570(5) 0.0428(5) 0.0438(5) 0.0106(4) 0.0232(4) 0.0033(4)
C13 0.0260(14) 0.0321(16) 0.0291(15) 0.0027(12) 0.0047(12) -0.0037(12)
C14 0.0336(15) 0.0342(17) 0.0335(16) -0.0013(14) 0.0033(12) -0.0004(14)
C15 0.0370(17) 0.0301(17) 0.0419(18) -0.0018(14) 0.0127(14) 0.0007(14)
C16 0.0372(17) 0.0347(18) 0.0457(19) -0.0061(14) 0.0079(14) -0.0068(15)
S2 0.0461(5) 0.0469(5) 0.0305(4) -0.0124(4) 0.0015(3) -0.0007(4)

loop_
_atom_type_symbol
_atom_type_description
_atom_type_scat_dispersion_real
_atom_type_scat_dispersion_imag
_atom_type_scat_source
C C 0.0033 0.0016 'International Tables Vol C Tables 4.2.6.8 and 6.1.1.4'
H H 0.0000 0.0000 'International Tables Vol C Tables 4.2.6.8 and 6.1.1.4'
N N 0.0061 0.0033 'International Tables Vol C Tables 4.2.6.8 and 6.1.1.4'
S S 0.1246 0.1234 'International Tables Vol C Tables 4.2.6.8 and 6.1.1.4'

loop_
_geom_angle_atom_site_label_1
_geom_angle_atom_site_label_2
_geom_angle_atom_site_label_3
_geom_angle
_geom_angle_publ_flag
C1 N1 C8 117.8(2) yes
N1 C1 C2 121.4(3) yes
N1 C1 C9 115.4(2) yes
C2 C1 C9 123.1(3) yes
C2 N2 C3 117.8(2) yes
N2 C2 C1 121.0(3) yes
N2 C2 C13 115.7(2) yes
C1 C2 C13 123.3(3) yes
N2 C3 C8 121.3(3) yes
N2 C3 C4 119.6(3) yes
C8 C3 C4 119.1(3) yes
C5 C4 C3 120.3(3) yes
C5 C4 H4A 119.8 no
C3 C4 H4A 119.8 no
C4 C5 C6 120.4(3) yes
C4 C5 H5A 119.8 no
C6 C5 H5A 119.8 no
C7 C6 C5 120.6(3) yes
C7 C6 H6A 119.7 no
C5 C6 H6A 119.7 no
C6 C7 C8 119.8(3) yes
C6 C7 H7A 120.1 no
C8 C7 H7A 120.1 no
N1 C8 C3 120.7(3) yes
N1 C8 C7 119.5(3) yes
C3 C8 C7 119.8(3) yes
C10 C9 C1 129.5(3) yes
C10 C9 S1 110.9(2) yes
C1 C9 S1 119.6(2) yes
C9 C10 C11 112.5(3) yes
C9 C10 H10A 123.7 no
C11 C10 H10A 123.7 no
C12 C11 C10 112.8(3) yes
C12 C11 H11A 123.6 no
C10 C11 H11A 123.6 no
C11 C12 S1 111.8(2) yes
C11 C12 H12A 124.1 no
S1 C12 H12A 124.1 no
C12 S1 C9 91.96(16) yes
C14 C13 C2 133.0(3) yes
C14 C13 S2 110.0(2) yes
C2 C13 S2 117.0(2) yes
C13 C14 C15 113.2(3) yes
C13 C14 H14A 123.4 no
C15 C14 H14A 123.4 no
C16 C15 C14 113.0(3) yes
C16 C15 H15A 123.5 no
C14 C15 H15A 123.5 no
C15 C16 S2 111.8(2) yes
C15 C16 H16A 124.1 no
S2 C16 H16A 124.1 no
C16 S2 C13 92.06(15) yes

loop_
_geom_bond_atom_site_label_1
_geom_bond_atom_site_label_2
_geom_bond_site_symmetry_2
_geom_bond_distance
_geom_bond_publ_flag
N1 C1 . 1.314(4) yes
N1 C8 . 1.366(4) yes
C1 C2 . 1.440(4) yes
C1 C9 . 1.476(4) yes
N2 C2 . 1.317(4) yes
N2 C3 . 1.361(4) yes
C2 C13 . 1.468(4) yes
C3 C8 . 1.400(4) yes
C3 C4 . 1.407(4) yes
C4 C5 . 1.356(5) yes
C4 H4A . 0.9300 no
C5 C6 . 1.406(5) yes
C5 H5A . 0.9300 no
C6 C7 . 1.356(4) yes
C6 H6A . 0.9300 no
C7 C8 . 1.406(4) yes
C7 H7A . 0.9300 no
C9 C10 . 1.353(4) yes
C9 S1 . 1.712(3) yes
C10 C11 . 1.417(4) yes
C10 H10A . 0.9300 no
C11 C12 . 1.338(5) yes
C11 H11A . 0.9300 no
C12 S1 . 1.700(3) yes
C12 H12A . 0.9300 no
C13 C14 . 1.370(4) yes
C13 S2 . 1.726(3) yes
C14 C15 . 1.404(4) yes
C14 H14A . 0.9300 no
C15 C16 . 1.346(4) yes
C15 H15A . 0.9300 no
C16 S2 . 1.705(3) yes
C16 H16A . 0.9300 no

loop_
_cod_related_entry_id
_cod_related_entry_database
_cod_related_entry_code
1 ChemSpider 3560642
